data_7062481
loop_
_publ_author_name
'Meng, Min'
'Liao, Lingrong'
'Zheng, Qi'
'Xuan, Weimin'

_publ_section_title
;
 Ligand-directed structure evolution from a titanium-oxo cluster to
 coordination capsule and one-dimensional coordination polymer based on
 {Ti3O} units
;
_journal_issue 23
_journal_name_full 'New Journal of Chemistry'
_journal_page_first 11312
_journal_page_last 11317
_journal_paper_doi 10.1039/D3NJ01172K
_journal_volume 47
_journal_year 2023
_chemical_formula_moiety 'C56 H90 N4 O24 P2 Ti6'
_chemical_formula_sum 'C56 H90 N4 O24 P2 Ti6'
_chemical_formula_weight 1552.65
_space_group_crystal_system monoclinic
_space_group_IT_number 14
_space_group_name_Hall '-P 2yn'
_space_group_name_H-M_alt 'P 1 21/n 1'
_atom_sites_solution_hydrogens mixed
_atom_sites_solution_primary dual
_audit_creation_date 2023-05-06
_audit_creation_method
;
Olex2 1.5
(compiled 2022.04.07 svn.rca3783a0 for OlexSys, GUI svn.r6498)
;
_audit_update_record
;
2023-05-07 deposited with the CCDC.	2023-05-09 downloaded from the CCDC.
;
_cell_angle_alpha 90
_cell_angle_beta 105.759(2)
_cell_angle_gamma 90
_cell_formula_units_Z 2
_cell_length_a 9.8651(5)
_cell_length_b 20.8697(9)
_cell_length_c 17.8564(8)
_cell_measurement_reflns_used 9345
_cell_measurement_temperature 150.00
_cell_measurement_theta_max 25.341
_cell_measurement_theta_min 2.357
_cell_volume 3538.1(3)
_computing_cell_refinement 'SAINT V8.40B (?, 2016)'
_computing_data_reduction 'SAINT V8.40B (?, 2016)'
_computing_molecular_graphics 'Olex2 1.5 (Dolomanov et al., 2009)'
_computing_publication_material 'Olex2 1.5 (Dolomanov et al., 2009)'
_computing_structure_refinement 'XL  (Sheldrick, 2008)'
_computing_structure_solution 'SHELXT 2018/2 (Sheldrick, 2018)'
_diffrn_ambient_temperature 150.00
_diffrn_measured_fraction_theta_full 0.999
_diffrn_measured_fraction_theta_max 0.999
_diffrn_measurement_device_type 'Bruker D8-Venture'
_diffrn_measurement_method '\f and \w scans'
_diffrn_radiation_type MoK\a
_diffrn_radiation_wavelength 0.71073
_diffrn_reflns_av_R_equivalents 0.0845
_diffrn_reflns_av_unetI/netI 0.0306
_diffrn_reflns_Laue_measured_fraction_full 0.999
_diffrn_reflns_Laue_measured_fraction_max 0.999
_diffrn_reflns_limit_h_max 11
_diffrn_reflns_limit_h_min -11
_diffrn_reflns_limit_k_max 25
_diffrn_reflns_limit_k_min -25
_diffrn_reflns_limit_l_max 21
_diffrn_reflns_limit_l_min -21
_diffrn_reflns_number 108420
_diffrn_reflns_point_group_measured_fraction_full 0.999
_diffrn_reflns_point_group_measured_fraction_max 0.999
_diffrn_reflns_theta_full 25.242
_diffrn_reflns_theta_max 25.376
_diffrn_reflns_theta_min 2.357
_diffrn_source_current 1.41
_diffrn_source_power 0.0705
_diffrn_source_voltage 50.0
_diffrn_standards_number 0
_exptl_absorpt_coefficient_mu 0.765
_exptl_absorpt_correction_T_max 0.7452
_exptl_absorpt_correction_T_min 0.6677
_exptl_absorpt_correction_type multi-scan
_exptl_absorpt_process_details
;
SADABS-2016/2 (Bruker,2016/2) was used for absorption correction.
wR2(int) was 0.1315 before and 0.0786 after correction.
The Ratio of minimum to maximum transmission is 0.8960.
The \l/2 correction factor is Not present.
;
_exptl_crystal_colour yellow
_exptl_crystal_colour_primary yellow
_exptl_crystal_density_diffrn 1.457
_exptl_crystal_description needle
_exptl_crystal_F_000 1616
_exptl_crystal_size_max 0.1
_exptl_crystal_size_mid 0.05
_exptl_crystal_size_min 0.05
_refine_diff_density_max 0.686
_refine_diff_density_min -0.354
_refine_diff_density_rms 0.062
_refine_ls_extinction_method none
_refine_ls_goodness_of_fit_ref 1.039
_refine_ls_hydrogen_treatment mixed
_refine_ls_matrix_type full
_refine_ls_number_parameters 466
_refine_ls_number_reflns 6490
_refine_ls_number_restraints 781
_refine_ls_restrained_S_all 1.069
_refine_ls_R_factor_all 0.0442
_refine_ls_R_factor_gt 0.0362
_refine_ls_shift/su_max 0.001
_refine_ls_shift/su_mean 0.000
_refine_ls_structure_factor_coef Fsqd
_refine_ls_weighting_details 'w=1/[\s^2^(Fo^2^)+(0.0429P)^2^+4.3209P] where P=(Fo^2^+2Fc^2^)/3'
_refine_ls_weighting_scheme calc
_refine_ls_wR_factor_gt 0.0938
_refine_ls_wR_factor_ref 0.1012
_reflns_Friedel_coverage 0.000
_reflns_number_gt 5604
_reflns_number_total 6490
_reflns_threshold_expression 'I > 2\s(I)'
_cod_data_source_file d3nj01172k2.cif
_cod_data_source_block a
_cod_depositor_comments 'Adding full bibliography for 7062479--7062482.cif.'
_cod_database_code 7062481
_shelx_shelxl_version_number 2019/1
_shelx_space_group_comment
;
The symmetry employed for this shelxl refinement is uniquely defined
by the following loop, which should always be used as a source of
symmetry information in preference to the above space-group names.
They are only intended as comments.
;
_shelx_estimated_absorpt_t_max 0.963
_shelx_estimated_absorpt_t_min 0.927
_olex2_refinement_description
;
1. Fixed Uiso
 At 1.2 times of:
  All C(H) groups
 At 1.5 times of:
  All C(H,H,H) groups
2. Restrained distances
 C25-C23 = C15-C29 = C23-C13
 1.51 with sigma of 0.02
 C3-C5 = C27-C5
 1.5 with sigma of 0.02
 O5-C23 = O3-C29
 1.45 with sigma of 0.02
 C29-C15
 1.51 with sigma of 0.02
 C23-C13 = C25-C23
 1.5 with sigma of 0.02
 C7-C29
 1.7 with sigma of 0.02
 C7-C15
 2.5 with sigma of 0.02
3. Uiso/Uaniso restraints and constraints
All non-hydrogen atoms have similar U: within 2A with sigma of 0.04 and sigma
for terminal atoms of 0.08 within 2A
4. Rigid body (RIGU) restrains
 All non-hydrogen atoms
 with sigma for 1-2 distances of 0.004 and sigma for 1-3 distances of 0.004
5. Others
 Sof(O5)=Sof(C23)=Sof(H23)=Sof(C25)=Sof(H25A)=Sof(H25B)=Sof(H25C)=Sof(C13)=
 Sof(H13A)=Sof(H13B)=Sof(H13C)=1-FVAR(1)
 Sof(C29)=Sof(H29)=Sof(C15)=Sof(H15A)=Sof(H15B)=Sof(H15C)=Sof(O3)=Sof(C7)=
 Sof(H7A)=Sof(H7B)=Sof(H7C)=FVAR(1)
6.a Ternary CH refined with riding coordinates:
 C8(H8), C12(H12), C20(H20), C5(H5), C23(H23), C29(H29)
6.b Me refined with riding coordinates:
 C13(H13A,H13B,H13C), C7(H7A,H7B,H7C)
6.c Aromatic/amide H refined with riding coordinates:
 C6(H6), C10(H10), C14(H14), C16(H16), C24(H24), C9(H9), C19(H19), C21(H21),
 C11(H11)
6.d Idealised Me refined as rotating group:
 C18(H18A,H18B,H18C), C26(H26A,H26B,H26C), C30(H30A,H30B,H30C), C31(H31A,H31B,
 H31C), C2(H2A,H2B,H2C), C17(H17A,H17B,H17C), C3(H3A,H3B,H3C), C25(H25A,H25B,
 H25C), C27(H27A,H27B,H27C), C15(H15A,H15B,H15C)
;
_olex2_submission_special_instructions 'No special instructions were received'

loop_
_space_group_symop_operation_xyz
'x, y, z'
'-x+1/2, y+1/2, -z+1/2'
'-x, -y, -z'
'x-1/2, -y-1/2, z-1/2'

loop_
_atom_site_label
_atom_site_type_symbol
_atom_site_fract_x
_atom_site_fract_y
_atom_site_fract_z
_atom_site_U_iso_or_equiv
_atom_site_adp_type
_atom_site_occupancy
_atom_site_site_symmetry_order
_atom_site_calc_flag
_atom_site_refinement_flags_posn
_atom_site_refinement_flags_adp
_atom_site_refinement_flags_occupancy
_atom_site_disorder_assembly
_atom_site_disorder_group
Ti1 Ti 0.38843(4) 0.43782(2) 0.36680(2) 0.02558(12) Uani 1 1 d . U . . .
Ti3 Ti 0.49865(4) 0.59167(2) 0.41787(2) 0.02514(12) Uani 1 1 d . U . . .
Ti2 Ti 0.32228(4) 0.61682(2) 0.53406(3) 0.02618(12) Uani 1 1 d . U . . .
P004 P 0.20334(6) 0.46767(3) 0.48750(4) 0.02665(15) Uani 1 1 d . U . . .
O1 O 0.50000(16) 0.57815(8) 0.52346(9) 0.0257(3) Uani 1 1 d . U . . .
O4 O 0.22584(17) 0.45554(8) 0.40762(10) 0.0298(4) Uani 1 1 d . U . . .
O6 O 0.31336(18) 0.62960(8) 0.42423(10) 0.0297(4) Uani 1 1 d . U . . .
O8 O 0.44163(18) 0.70013(8) 0.56040(10) 0.0320(4) Uani 1 1 d . U . . .
O10 O 0.41985(17) 0.58892(8) 0.64115(9) 0.0278(4) Uani 1 1 d . U . . .
O12 O 0.21238(18) 0.53814(8) 0.50978(10) 0.0300(4) Uani 1 1 d . U . . .
O13 O 0.43416(18) 0.52366(8) 0.36078(10) 0.0294(4) Uani 1 1 d . U . . .
O7 O 0.65241(18) 0.66245(8) 0.62822(10) 0.0328(4) Uani 1 1 d . U . . .
O2 O 0.29238(18) 0.42842(8) 0.26673(10) 0.0304(4) Uani 1 1 d . U . . .
O9 O 0.29698(17) 0.42609(8) 0.55072(10) 0.0303(4) Uani 1 1 d . U . . .
O5 O 0.1717(17) 0.6590(8) 0.5394(11) 0.034(3) Uani 0.520(8) 1 d D U P A 2
O11 O 0.5263(2) 0.65570(9) 0.35572(11) 0.0394(4) Uani 1 1 d . U . . .
C1 C 0.5686(3) 0.70700(12) 0.59977(14) 0.0312(5) Uani 1 1 d . U . . .
C4 C 0.6203(3) 0.77464(12) 0.61616(15) 0.0359(6) Uani 1 1 d . U . . .
N1 N 0.4814(3) 0.94079(12) 0.59018(16) 0.0516(7) Uani 1 1 d . U . . .
C6 C 0.5280(3) 0.82507(13) 0.59235(16) 0.0395(6) Uani 1 1 d . U . . .
H6 H 0.433703 0.817042 0.563035 0.047 Uiso 1 1 calc R U . . .
C8 C 0.1921(3) 0.38832(13) 0.21482(15) 0.0345(6) Uani 1 1 d . U . . .
H8 H 0.213686 0.342556 0.230070 0.041 Uiso 1 1 calc R U . . .
C10 C 0.7586(3) 0.78670(14) 0.65815(17) 0.0441(7) Uani 1 1 d . U . . .
H10 H 0.821874 0.752060 0.675483 0.053 Uiso 1 1 calc R U . . .
C12 C 0.3759(3) 0.58253(14) 0.71189(16) 0.0388(6) Uani 1 1 d . U . . .
H12 H 0.448501 0.556027 0.748969 0.047 Uiso 1 1 calc R U . . .
C14 C 0.7128(4) 0.89935(15) 0.65135(19) 0.0538(8) Uani 1 1 d . U . . .
H14 H 0.744999 0.942107 0.662545 0.065 Uiso 1 1 calc R U . . .
C16 C 0.8045(4) 0.84927(15) 0.67476(19) 0.0530(8) Uani 1 1 d . U . . .
H16 H 0.899640 0.857442 0.702441 0.064 Uiso 1 1 calc R U . . .
C18 C 0.2010(3) 0.39766(15) 0.13253(16) 0.0444(7) Uani 1 1 d . U . . .
H18A H 0.132172 0.369851 0.097393 0.067 Uiso 1 1 calc R U . . .
H18B H 0.295998 0.386707 0.129490 0.067 Uiso 1 1 calc R U . . .
H18C H 0.180735 0.442492 0.117230 0.067 Uiso 1 1 calc R U . . .
C20 C 0.2083(3) 0.65081(15) 0.35521(18) 0.0472(7) Uani 1 1 d . U . . .
H20 H 0.246887 0.641515 0.310056 0.057 Uiso 1 1 calc R U . . .
C22 C 0.5734(4) 0.88802(14) 0.61142(18) 0.0466(7) Uani 1 1 d . U . . .
C24 C 0.3614(4) 0.93705(14) 0.60232(19) 0.0508(8) Uani 1 1 d . U . . .
H24 H 0.337271 0.899307 0.625547 0.061 Uiso 1 1 calc R U . . .
C26 C 0.1898(4) 0.72160(18) 0.3570(3) 0.0745(12) Uani 1 1 d . U . . .
H26A H 0.148888 0.732880 0.399521 0.112 Uiso 1 1 calc R U . . .
H26B H 0.126755 0.735885 0.307423 0.112 Uiso 1 1 calc R U . . .
H26C H 0.281508 0.742609 0.365285 0.112 Uiso 1 1 calc R U . . .
C28 C 0.2577(4) 0.98919(15) 0.58169(19) 0.0544(8) Uani 1 1 d . U . . .
C30 C 0.3759(4) 0.64775(17) 0.74825(19) 0.0591(9) Uani 1 1 d . U . . .
H30A H 0.305979 0.675136 0.713169 0.089 Uiso 1 1 calc R U . . .
H30B H 0.469499 0.667105 0.757319 0.089 Uiso 1 1 calc R U . . .
H30C H 0.352321 0.643392 0.797895 0.089 Uiso 1 1 calc R U . . .
C31 C 0.2397(3) 0.54715(19) 0.69612(19) 0.0559(8) Uani 1 1 d . U . . .
H31A H 0.212934 0.541956 0.744758 0.084 Uiso 1 1 calc R U . . .
H31B H 0.250305 0.504877 0.674475 0.084 Uiso 1 1 calc R U . . .
H31C H 0.166456 0.571345 0.658780 0.084 Uiso 1 1 calc R U . . .
N2 N 0.0610(5) 1.08900(19) 0.5482(2) 0.0871(11) Uani 1 1 d . U . . .
C2 C 0.0484(3) 0.4047(2) 0.2239(2) 0.0592(9) Uani 1 1 d . U . . .
H2A H 0.028549 0.450175 0.211900 0.089 Uiso 1 1 calc R U . . .
H2B H 0.046387 0.396278 0.277618 0.089 Uiso 1 1 calc R U . . .
H2C H -0.023086 0.378460 0.188238 0.089 Uiso 1 1 calc R U . . .
C17 C 0.0768(4) 0.61245(19) 0.3430(2) 0.0642(10) Uani 1 1 d . U . . .
H17A H 0.097733 0.567153 0.336961 0.096 Uiso 1 1 calc R U . . .
H17B H 0.007186 0.627454 0.296037 0.096 Uiso 1 1 calc R U . . .
H17C H 0.038896 0.617510 0.388046 0.096 Uiso 1 1 calc R U . . .
C9 C 0.2808(4) 1.04306(16) 0.5407(2) 0.0630(10) Uani 1 1 d . U . . .
H9 H 0.363250 1.046710 0.523266 0.076 Uiso 1 1 calc R U . . .
C19 C 0.1346(4) 0.9860(2) 0.6042(2) 0.0667(10) Uani 1 1 d . U . . .
H19 H 0.115102 0.949657 0.631705 0.080 Uiso 1 1 calc R U . . .
C5 C 0.6150(6) 0.7052(2) 0.3464(3) 0.0888(15) Uani 1 1 d D U . . .
H5 H 0.546261 0.728681 0.303709 0.107 Uiso 1 1 calc R U . . .
C21 C 0.1804(5) 1.09110(19) 0.5262(2) 0.0781(12) Uani 1 1 d . U . . .
H21 H 0.197194 1.127998 0.498902 0.094 Uiso 1 1 calc R U . . .
C11 C 0.0400(5) 1.0363(2) 0.5863(2) 0.0794(12) Uani 1 1 d . U . . .
H11 H -0.044503 1.033370 0.601905 0.095 Uiso 1 1 calc R U . . .
C23 C 0.0805(7) 0.7108(4) 0.5393(7) 0.061(2) Uani 0.520(8) 1 d D U P A 2
H23 H 0.085825 0.705940 0.595769 0.074 Uiso 0.520(8) 1 calc R U P A 2
C3 C 0.7111(6) 0.6876(2) 0.3044(4) 0.1093(19) Uani 1 1 d D U . . .
H3A H 0.772740 0.653499 0.332348 0.164 Uiso 1 1 calc R U . . .
H3B H 0.768154 0.724877 0.298997 0.164 Uiso 1 1 calc R U . . .
H3C H 0.659346 0.672210 0.252733 0.164 Uiso 1 1 calc R U . . .
C25 C 0.1437(11) 0.7756(4) 0.5496(8) 0.078(3) Uani 0.520(8) 1 d D U P A 2
H25A H 0.182951 0.785301 0.506011 0.117 Uiso 0.520(8) 1 calc R U P A 2
H25B H 0.218849 0.777275 0.598460 0.117 Uiso 0.520(8) 1 calc R U P A 2
H25C H 0.071120 0.807295 0.551165 0.117 Uiso 0.520(8) 1 calc R U P A 2
C13 C -0.0509(5) 0.7106(3) 0.5187(4) 0.0475(19) Uani 0.520(8) 1 d D U P A 2
H13A H -0.085940 0.753624 0.525032 0.071 Uiso 0.520(8) 1 calc R U P A 2
H13B H -0.084056 0.697682 0.464026 0.071 Uiso 0.520(8) 1 calc R U P A 2
H13C H -0.085948 0.680234 0.551008 0.071 Uiso 0.520(8) 1 calc R U P A 2
C27 C 0.6331(7) 0.7536(3) 0.4049(4) 0.128(2) Uani 1 1 d D U . . .
H27A H 0.542767 0.761951 0.415983 0.192 Uiso 1 1 calc R U . . .
H27B H 0.667203 0.793035 0.386334 0.192 Uiso 1 1 calc R U . . .
H27C H 0.701861 0.739007 0.452405 0.192 Uiso 1 1 calc R U . . .
H004 H 0.082(3) 0.4504(12) 0.4837(14) 0.025(6) Uiso 1 1 d . . . . .
C29 C 0.1032(8) 0.7097(4) 0.5802(4) 0.0428(17) Uani 0.480(8) 1 d D U P A 1
H29 H 0.054749 0.721732 0.525201 0.051 Uiso 0.480(8) 1 calc R U P A 1
C15 C 0.1676(11) 0.7738(4) 0.5934(6) 0.053(2) Uani 0.480(8) 1 d D U P A 1
H15A H 0.183778 0.789780 0.544977 0.079 Uiso 0.480(8) 1 calc R U P A 1
H15B H 0.257590 0.771238 0.633655 0.079 Uiso 0.480(8) 1 calc R U P A 1
H15C H 0.104301 0.803129 0.610530 0.079 Uiso 0.480(8) 1 calc R U P A 1
O3 O 0.1864(17) 0.6653(8) 0.5536(11) 0.026(2) Uani 0.480(8) 1 d D U P A 1
C7 C -0.0143(7) 0.6962(3) 0.5917(5) 0.056(2) Uani 0.480(8) 1 d D U P A 1
H7A H -0.053197 0.734455 0.610075 0.085 Uiso 0.480(8) 1 calc R U P A 1
H7B H -0.079215 0.681446 0.542907 0.085 Uiso 0.480(8) 1 calc R U P A 1
H7C H -0.001663 0.662311 0.630909 0.085 Uiso 0.480(8) 1 calc R U P A 1

loop_
_atom_site_aniso_label
_atom_site_aniso_U_11
_atom_site_aniso_U_22
_atom_site_aniso_U_33
_atom_site_aniso_U_23
_atom_site_aniso_U_13
_atom_site_aniso_U_12
Ti1 0.0253(2) 0.0240(2) 0.0259(2) -0.00183(17) 0.00441(17) 0.00205(17)
Ti3 0.0265(2) 0.0213(2) 0.0275(2) 0.00187(17) 0.00714(17) 0.00014(16)
Ti2 0.0255(2) 0.0229(2) 0.0297(2) -0.00061(17) 0.00670(18) 0.00460(17)
P004 0.0227(3) 0.0250(3) 0.0325(3) -0.0006(2) 0.0078(2) -0.0001(2)
O1 0.0244(8) 0.0251(8) 0.0272(8) -0.0006(7) 0.0061(7) 0.0028(6)
O4 0.0246(8) 0.0313(9) 0.0319(9) -0.0025(7) 0.0048(7) 0.0027(7)
O6 0.0313(9) 0.0278(9) 0.0281(9) 0.0046(7) 0.0047(7) 0.0051(7)
O8 0.0347(9) 0.0235(8) 0.0356(9) -0.0016(7) 0.0058(7) 0.0027(7)
O10 0.0283(9) 0.0289(9) 0.0264(8) -0.0020(7) 0.0078(7) 0.0029(7)
O12 0.0303(9) 0.0255(8) 0.0340(9) -0.0014(7) 0.0082(7) 0.0016(7)
O13 0.0312(9) 0.0262(9) 0.0299(9) -0.0013(7) 0.0068(7) 0.0012(7)
O7 0.0343(9) 0.0271(9) 0.0339(9) 0.0004(7) 0.0038(7) -0.0007(7)
O2 0.0312(9) 0.0283(9) 0.0284(9) -0.0032(7) 0.0024(7) 0.0011(7)
O9 0.0281(9) 0.0291(9) 0.0352(9) 0.0046(7) 0.0110(7) 0.0012(7)
O5 0.028(4) 0.029(4) 0.041(6) -0.011(3) 0.003(3) 0.005(3)
O11 0.0398(10) 0.0333(10) 0.0472(11) 0.0138(8) 0.0151(9) -0.0006(8)
C1 0.0395(14) 0.0255(12) 0.0273(12) -0.0007(10) 0.0068(10) -0.0013(10)
C4 0.0480(15) 0.0280(13) 0.0301(13) 0.0004(10) 0.0077(11) -0.0047(11)
N1 0.0621(17) 0.0307(13) 0.0529(16) -0.0007(11) 0.0001(13) -0.0037(12)
C6 0.0473(16) 0.0307(13) 0.0375(15) -0.0009(11) 0.0063(12) -0.0039(11)
C8 0.0391(14) 0.0282(13) 0.0306(13) -0.0029(10) -0.0005(11) -0.0052(11)
C10 0.0484(16) 0.0386(15) 0.0398(15) 0.0041(12) 0.0026(13) -0.0075(13)
C12 0.0454(15) 0.0438(15) 0.0304(13) 0.0012(11) 0.0158(12) 0.0094(12)
C14 0.0626(19) 0.0351(15) 0.0544(19) 0.0004(14) -0.0001(15) -0.0176(14)
C16 0.0544(18) 0.0443(17) 0.0498(18) 0.0060(14) -0.0036(14) -0.0136(14)
C18 0.0536(18) 0.0420(16) 0.0340(14) -0.0075(12) 0.0059(13) -0.0078(13)
C20 0.0418(16) 0.0524(17) 0.0407(16) 0.0138(13) 0.0001(12) 0.0151(13)
C22 0.0623(18) 0.0292(14) 0.0446(16) 0.0043(12) 0.0079(14) -0.0023(13)
C24 0.066(2) 0.0307(15) 0.0483(18) -0.0044(13) 0.0024(15) -0.0017(14)
C26 0.064(2) 0.059(2) 0.098(3) 0.045(2) 0.018(2) 0.0217(18)
C28 0.066(2) 0.0400(16) 0.0473(17) -0.0109(14) -0.0017(15) 0.0045(14)
C30 0.077(2) 0.060(2) 0.0418(17) -0.0141(15) 0.0196(16) 0.0163(18)
C31 0.0481(18) 0.078(2) 0.0465(18) 0.0109(16) 0.0209(15) 0.0016(16)
N2 0.101(3) 0.074(2) 0.066(2) -0.0175(18) -0.0123(19) 0.034(2)
C2 0.0371(16) 0.087(3) 0.0485(18) -0.0107(18) 0.0037(14) -0.0128(16)
C17 0.0435(18) 0.077(2) 0.058(2) 0.0161(18) -0.0100(15) 0.0022(16)
C9 0.079(2) 0.0372(16) 0.057(2) -0.0036(15) -0.0081(17) 0.0043(16)
C19 0.074(2) 0.067(2) 0.052(2) -0.0141(17) 0.0043(17) 0.0107(18)
C5 0.134(4) 0.073(3) 0.073(3) -0.013(2) 0.050(3) -0.062(3)
C21 0.098(3) 0.048(2) 0.066(2) -0.0063(18) -0.015(2) 0.016(2)
C11 0.086(3) 0.084(3) 0.056(2) -0.021(2) -0.001(2) 0.028(2)
C23 0.039(3) 0.040(3) 0.101(7) -0.015(4) 0.014(4) 0.016(2)
C3 0.101(4) 0.090(3) 0.166(5) 0.032(3) 0.087(4) -0.013(3)
C25 0.057(5) 0.036(3) 0.142(10) -0.012(5) 0.027(6) 0.008(3)
C13 0.035(3) 0.040(3) 0.065(5) -0.005(3) 0.009(3) 0.003(2)
C27 0.123(5) 0.065(3) 0.190(6) -0.045(4) 0.031(4) -0.022(3)
C29 0.049(4) 0.039(3) 0.037(4) -0.013(3) 0.007(3) 0.017(3)
C15 0.050(5) 0.039(4) 0.068(6) -0.023(4) 0.013(4) 0.005(3)
O3 0.024(3) 0.016(3) 0.035(5) -0.013(3) 0.004(3) -0.001(2)
C7 0.049(4) 0.051(4) 0.077(6) -0.013(4) 0.031(4) 0.005(3)

loop_
_atom_type_symbol
_atom_type_description
_atom_type_scat_dispersion_real
_atom_type_scat_dispersion_imag
_atom_type_scat_source
C C 0.0033 0.0016 'International Tables Vol C Tables 4.2.6.8 and 6.1.1.4'
H H 0.0000 0.0000 'International Tables Vol C Tables 4.2.6.8 and 6.1.1.4'
N N 0.0061 0.0033 'International Tables Vol C Tables 4.2.6.8 and 6.1.1.4'
O O 0.0106 0.0060 'International Tables Vol C Tables 4.2.6.8 and 6.1.1.4'
P P 0.1023 0.0942 'International Tables Vol C Tables 4.2.6.8 and 6.1.1.4'
Ti Ti 0.2776 0.4457 'International Tables Vol C Tables 4.2.6.8 and 6.1.1.4'

loop_
_geom_angle_atom_site_label_1
_geom_angle_atom_site_label_2
_geom_angle_atom_site_label_3
_geom_angle
_geom_angle_site_symmetry_1
_geom_angle_site_symmetry_3
_geom_angle_publ_flag
O1 Ti1 Ti2 37.92(5) 3_666 3_666 ?
O1 Ti1 O10 75.24(7) 3_666 3_666 ?
O1 Ti1 O7 81.71(7) 3_666 3_666 ?
O4 Ti1 Ti2 124.56(5) . 3_666 ?
O4 Ti1 O1 87.44(7) . 3_666 ?
O4 Ti1 O10 162.45(7) . 3_666 ?
O4 Ti1 O7 89.24(7) . 3_666 ?
O10 Ti1 Ti2 37.89(5) 3_666 3_666 ?
O10 Ti1 O7 85.58(7) 3_666 3_666 ?
O13 Ti1 Ti2 100.67(5) . 3_666 ?
O13 Ti1 O1 98.04(7) . 3_666 ?
O13 Ti1 O4 94.32(7) . . ?
O13 Ti1 O10 90.90(7) . 3_666 ?
O13 Ti1 O7 176.42(8) . 3_666 ?
O7 Ti1 Ti2 76.91(5) 3_666 3_666 ?
O2 Ti1 Ti2 132.60(6) . 3_666 ?
O2 Ti1 O1 164.02(7) . 3_666 ?
O2 Ti1 O4 97.27(8) . . ?
O2 Ti1 O10 98.73(7) . 3_666 ?
O2 Ti1 O13 96.83(8) . . ?
O2 Ti1 O7 83.09(7) . 3_666 ?
O1 Ti3 Ti2 38.23(5) . . ?
O1 Ti3 O6 76.45(7) . . ?
O1 Ti3 O9 87.64(7) . 3_666 ?
O6 Ti3 Ti2 38.24(5) . . ?
O13 Ti3 Ti2 110.13(6) . . ?
O13 Ti3 O1 110.97(8) . . ?
O13 Ti3 O6 99.08(8) . . ?
O13 Ti3 O9 101.15(8) . 3_666 ?
O13 Ti3 O11 109.38(9) . . ?
O9 Ti3 Ti2 123.92(5) 3_666 . ?
O9 Ti3 O6 157.73(7) 3_666 . ?
O11 Ti3 Ti2 119.56(7) . . ?
O11 Ti3 O1 139.25(8) . . ?
O11 Ti3 O6 91.98(8) . . ?
O11 Ti3 O9 90.03(8) . 3_666 ?
Ti3 Ti2 Ti1 74.070(15) . 3_666 ?
O1 Ti2 Ti1 38.20(5) . 3_666 ?
O1 Ti2 Ti3 36.38(5) . . ?
O1 Ti2 O8 84.32(7) . . ?
O6 Ti2 Ti1 113.67(5) . 3_666 ?
O6 Ti2 Ti3 39.78(5) . . ?
O6 Ti2 O1 76.13(7) . . ?
O6 Ti2 O8 88.93(7) . . ?
O6 Ti2 O10 152.28(7) . . ?
O8 Ti2 Ti1 78.69(5) . 3_666 ?
O8 Ti2 Ti3 84.64(5) . . ?
O10 Ti2 Ti1 38.64(5) . 3_666 ?
O10 Ti2 Ti3 112.54(5) . . ?
O10 Ti2 O1 76.25(7) . . ?
O10 Ti2 O8 86.02(7) . . ?
O12 Ti2 Ti1 100.67(5) . 3_666 ?
O12 Ti2 Ti3 95.05(5) . . ?
O12 Ti2 O1 95.08(7) . . ?
O12 Ti2 O6 91.20(7) . . ?
O12 Ti2 O8 179.34(7) . . ?
O12 Ti2 O10 93.57(7) . . ?
O5 Ti2 Ti3 139.6(7) . . ?
O5 Ti2 O1 173.5(7) . . ?
O5 Ti2 O6 100.3(7) . . ?
O5 Ti2 O8 90.3(6) . . ?
O5 Ti2 O10 107.0(7) . . ?
O5 Ti2 O12 90.4(6) . . ?
O3 Ti2 Ti1 135.4(6) . 3_666 ?
O3 Ti2 Ti3 144.6(7) . . ?
O3 Ti2 O1 167.7(6) . . ?
O3 Ti2 O6 106.6(7) . . ?
O3 Ti2 O8 83.8(6) . . ?
O3 Ti2 O10 99.9(6) . . ?
O3 Ti2 O12 96.8(6) . . ?
O4 P004 H004 106.7(12) . . ?
O12 P004 O4 113.13(10) . . ?
O12 P004 O9 112.15(10) . . ?
O12 P004 H004 106.5(12) . . ?
O9 P004 O4 112.74(10) . . ?
O9 P004 H004 105.0(12) . . ?
Ti3 O1 Ti1 148.26(9) . 3_666 ?
Ti3 O1 Ti2 105.40(7) . . ?
Ti2 O1 Ti1 103.87(7) . 3_666 ?
P004 O4 Ti1 135.94(10) . . ?
Ti2 O6 Ti3 101.98(7) . . ?
C20 O6 Ti3 121.39(17) . . ?
C20 O6 Ti2 136.18(17) . . ?
C1 O8 Ti2 129.30(16) . . ?
Ti2 O10 Ti1 103.47(7) . 3_666 ?
C12 O10 Ti1 123.05(15) . 3_666 ?
C12 O10 Ti2 133.37(15) . . ?
P004 O12 Ti2 149.59(11) . . ?
Ti3 O13 Ti1 142.98(10) . . ?
C1 O7 Ti1 129.09(16) . 3_666 ?
C8 O2 Ti1 142.83(16) . . ?
P004 O9 Ti3 133.23(10) . 3_666 ?
C23 O5 Ti2 159.7(16) . . ?
C5 O11 Ti3 145.8(3) . . ?
O8 C1 C4 116.5(2) . . ?
O7 C1 O8 125.7(2) . . ?
O7 C1 C4 117.7(2) . . ?
C6 C4 C1 119.7(2) . . ?
C6 C4 C10 119.8(3) . . ?
C10 C4 C1 120.5(2) . . ?
C24 N1 C22 118.0(3) . . ?
C4 C6 H6 120.0 . . ?
C4 C6 C22 120.0(3) . . ?
C22 C6 H6 120.0 . . ?
O2 C8 H8 108.9 . . ?
O2 C8 C18 110.1(2) . . ?
O2 C8 C2 107.6(2) . . ?
C18 C8 H8 108.9 . . ?
C18 C8 C2 112.4(2) . . ?
C2 C8 H8 108.9 . . ?
C4 C10 H10 120.0 . . ?
C16 C10 C4 120.1(3) . . ?
C16 C10 H10 120.0 . . ?
O10 C12 H12 107.3 . . ?
O10 C12 C30 109.1(2) . . ?
O10 C12 C31 110.4(2) . . ?
C30 C12 H12 107.3 . . ?
C31 C12 H12 107.3 . . ?
C31 C12 C30 115.0(3) . . ?
C16 C14 H14 119.8 . . ?
C16 C14 C22 120.4(3) . . ?
C22 C14 H14 119.8 . . ?
C10 C16 H16 119.9 . . ?
C14 C16 C10 120.2(3) . . ?
C14 C16 H16 119.9 . . ?
C8 C18 H18A 109.5 . . ?
C8 C18 H18B 109.5 . . ?
C8 C18 H18C 109.5 . . ?
H18A C18 H18B 109.5 . . ?
H18A C18 H18C 109.5 . . ?
H18B C18 H18C 109.5 . . ?
O6 C20 H20 106.6 . . ?
O6 C20 C26 110.4(3) . . ?
O6 C20 C17 110.7(2) . . ?
C26 C20 H20 106.6 . . ?
C17 C20 H20 106.6 . . ?
C17 C20 C26 115.4(3) . . ?
C6 C22 N1 121.8(3) . . ?
C14 C22 N1 118.7(3) . . ?
C14 C22 C6 119.5(3) . . ?
N1 C24 H24 118.9 . . ?
N1 C24 C28 122.2(3) . . ?
C28 C24 H24 118.9 . . ?
C20 C26 H26A 109.5 . . ?
C20 C26 H26B 109.5 . . ?
C20 C26 H26C 109.5 . . ?
H26A C26 H26B 109.5 . . ?
H26A C26 H26C 109.5 . . ?
H26B C26 H26C 109.5 . . ?
C9 C28 C24 121.8(4) . . ?
C19 C28 C24 119.9(3) . . ?
C19 C28 C9 118.3(3) . . ?
C12 C30 H30A 109.5 . . ?
C12 C30 H30B 109.5 . . ?
C12 C30 H30C 109.5 . . ?
H30A C30 H30B 109.5 . . ?
H30A C30 H30C 109.5 . . ?
H30B C30 H30C 109.5 . . ?
C12 C31 H31A 109.5 . . ?
C12 C31 H31B 109.5 . . ?
C12 C31 H31C 109.5 . . ?
H31A C31 H31B 109.5 . . ?
H31A C31 H31C 109.5 . . ?
H31B C31 H31C 109.5 . . ?
C11 N2 C21 116.5(4) . . ?
C8 C2 H2A 109.5 . . ?
C8 C2 H2B 109.5 . . ?
C8 C2 H2C 109.5 . . ?
H2A C2 H2B 109.5 . . ?
H2A C2 H2C 109.5 . . ?
H2B C2 H2C 109.5 . . ?
C20 C17 H17A 109.5 . . ?
C20 C17 H17B 109.5 . . ?
C20 C17 H17C 109.5 . . ?
H17A C17 H17B 109.5 . . ?
H17A C17 H17C 109.5 . . ?
H17B C17 H17C 109.5 . . ?
C28 C9 H9 120.9 . . ?
C21 C9 C28 118.2(4) . . ?
C21 C9 H9 120.9 . . ?
C28 C19 H19 120.5 . . ?
C28 C19 C11 119.1(4) . . ?
C11 C19 H19 120.5 . . ?
O11 C5 H5 97.8 . . ?
O11 C5 C3 113.9(4) . . ?
O11 C5 C27 113.3(4) . . ?
C3 C5 H5 97.8 . . ?
C3 C5 C27 127.2(5) . . ?
C27 C5 H5 97.8 . . ?
N2 C21 C9 124.3(4) . . ?
N2 C21 H21 117.9 . . ?
C9 C21 H21 117.9 . . ?
N2 C11 C19 123.6(5) . . ?
N2 C11 H11 118.2 . . ?
C19 C11 H11 118.2 . . ?
O5 C23 H23 93.6 . . ?
O5 C23 C25 117.1(10) . . ?
C25 C23 H23 93.6 . . ?
C13 C23 O5 127.6(10) . . ?
C13 C23 H23 93.6 . . ?
C13 C23 C25 114.1(7) . . ?
C5 C3 H3A 109.5 . . ?
C5 C3 H3B 109.5 . . ?
C5 C3 H3C 109.5 . . ?
H3A C3 H3B 109.5 . . ?
H3A C3 H3C 109.5 . . ?
H3B C3 H3C 109.5 . . ?
C23 C25 H25A 109.5 . . ?
C23 C25 H25B 109.5 . . ?
C23 C25 H25C 109.5 . . ?
H25A C25 H25B 109.5 . . ?
H25A C25 H25C 109.5 . . ?
H25B C25 H25C 109.5 . . ?
C23 C13 H13A 109.5 . . ?
C23 C13 H13B 109.5 . . ?
C23 C13 H13C 109.5 . . ?
H13A C13 H13B 109.5 . . ?
H13A C13 H13C 109.5 . . ?
H13B C13 H13C 109.5 . . ?
C5 C27 H27A 109.5 . . ?
C5 C27 H27B 109.5 . . ?
C5 C27 H27C 109.5 . . ?
H27A C27 H27B 109.5 . . ?
H27A C27 H27C 109.5 . . ?
H27B C27 H27C 109.5 . . ?
C15 C29 H29 90.0 . . ?
O3 C29 H29 90.0 . . ?
O3 C29 C15 112.8(10) . . ?
C7 C29 H29 90.0 . . ?
C7 C29 C15 123.5(7) . . ?
C7 C29 O3 123.7(10) . . ?
C29 C15 H15A 109.5 . . ?
C29 C15 H15B 109.5 . . ?
C29 C15 H15C 109.5 . . ?
H15A C15 H15B 109.5 . . ?
H15A C15 H15C 109.5 . . ?
H15B C15 H15C 109.5 . . ?
C29 O3 Ti2 168.0(13) . . ?
C29 C7 H7A 109.5 . . ?
C29 C7 H7B 109.5 . . ?
C29 C7 H7C 109.5 . . ?
H7A C7 H7B 109.5 . . ?
H7A C7 H7C 109.5 . . ?
H7B C7 H7C 109.5 . . ?

loop_
_geom_bond_atom_site_label_1
_geom_bond_atom_site_label_2
_geom_bond_distance
_geom_bond_site_symmetry_2
_geom_bond_publ_flag
Ti1 Ti2 3.1360(6) 3_666 ?
Ti1 O1 1.9978(16) 3_666 ?
Ti1 O4 1.9687(17) . ?
Ti1 O10 2.0136(17) 3_666 ?
Ti1 O13 1.8577(17) . ?
Ti1 O7 2.1376(18) 3_666 ?
Ti1 O2 1.7915(17) . ?
Ti3 Ti2 3.0933(6) . ?
Ti3 O1 1.9029(16) . ?
Ti3 O6 2.0232(17) . ?
Ti3 O13 1.7623(17) . ?
Ti3 O9 1.9755(17) 3_666 ?
Ti3 O11 1.8044(18) . ?
Ti2 O1 1.9853(16) . ?
Ti2 O6 1.9574(17) . ?
Ti2 O8 2.0808(18) . ?
Ti2 O10 1.9805(17) . ?
Ti2 O12 1.9504(17) . ?
Ti2 O5 1.752(13) . ?
Ti2 O3 1.787(13) . ?
P004 O4 1.5232(18) . ?
P004 O12 1.5199(17) . ?
P004 O9 1.5213(18) . ?
P004 H004 1.24(2) . ?
O6 C20 1.448(3) . ?
O8 C1 1.267(3) . ?
O10 C12 1.449(3) . ?
O7 C1 1.256(3) . ?
O2 C8 1.428(3) . ?
O5 C23 1.406(12) . ?
O11 C5 1.393(4) . ?
C1 C4 1.503(3) . ?
C4 C6 1.381(4) . ?
C4 C10 1.390(4) . ?
N1 C22 1.412(4) . ?
N1 C24 1.263(4) . ?
C6 H6 0.9500 . ?
C6 C22 1.400(4) . ?
C8 H8 1.0000 . ?
C8 C18 1.509(4) . ?
C8 C2 1.510(4) . ?
C10 H10 0.9500 . ?
C10 C16 1.388(4) . ?
C12 H12 1.0000 . ?
C12 C30 1.508(4) . ?
C12 C31 1.491(4) . ?
C14 H14 0.9500 . ?
C14 C16 1.371(5) . ?
C14 C22 1.387(5) . ?
C16 H16 0.9500 . ?
C18 H18A 0.9800 . ?
C18 H18B 0.9800 . ?
C18 H18C 0.9800 . ?
C20 H20 1.0000 . ?
C20 C26 1.490(5) . ?
C20 C17 1.489(5) . ?
C24 H24 0.9500 . ?
C24 C28 1.470(5) . ?
C26 H26A 0.9800 . ?
C26 H26B 0.9800 . ?
C26 H26C 0.9800 . ?
C28 C9 1.393(5) . ?
C28 C19 1.381(6) . ?
C30 H30A 0.9800 . ?
C30 H30B 0.9800 . ?
C30 H30C 0.9800 . ?
C31 H31A 0.9800 . ?
C31 H31B 0.9800 . ?
C31 H31C 0.9800 . ?
N2 C21 1.339(6) . ?
N2 C11 1.338(6) . ?
C2 H2A 0.9800 . ?
C2 H2B 0.9800 . ?
C2 H2C 0.9800 . ?
C17 H17A 0.9800 . ?
C17 H17B 0.9800 . ?
C17 H17C 0.9800 . ?
C9 H9 0.9500 . ?
C9 C21 1.384(5) . ?
C19 H19 0.9500 . ?
C19 C11 1.385(5) . ?
C5 H5 1.0000 . ?
C5 C3 1.409(6) . ?
C5 C27 1.427(6) . ?
C21 H21 0.9500 . ?
C11 H11 0.9500 . ?
C23 H23 1.0000 . ?
C23 C25 1.481(9) . ?
C23 C13 1.248(8) . ?
C3 H3A 0.9800 . ?
C3 H3B 0.9800 . ?
C3 H3C 0.9800 . ?
C25 H25A 0.9800 . ?
C25 H25B 0.9800 . ?
C25 H25C 0.9800 . ?
C13 H13A 0.9800 . ?
C13 H13B 0.9800 . ?
C13 H13C 0.9800 . ?
C27 H27A 0.9800 . ?
C27 H27B 0.9800 . ?
C27 H27C 0.9800 . ?
C29 H29 1.0000 . ?
C29 C15 1.472(9) . ?
C29 O3 1.405(12) . ?
C29 C7 1.262(9) . ?
C15 H15A 0.9800 . ?
C15 H15B 0.9800 . ?
C15 H15C 0.9800 . ?
C7 H7A 0.9800 . ?
C7 H7B 0.9800 . ?
C7 H7C 0.9800 . ?

loop_
_geom_torsion_atom_site_label_1
_geom_torsion_atom_site_label_2
_geom_torsion_atom_site_label_3
_geom_torsion_atom_site_label_4
_geom_torsion
_geom_torsion_site_symmetry_1
_geom_torsion_site_symmetry_2
_geom_torsion_site_symmetry_3
_geom_torsion_site_symmetry_4
_geom_torsion_publ_flag
Ti1 Ti2 O5 C23 92(4) 3_666 . . . ?
Ti1 Ti2 O3 C29 35(8) 3_666 . . . ?
Ti1 O10 C12 C30 105.5(2) 3_666 . . . ?
Ti1 O10 C12 C31 -127.2(2) 3_666 . . . ?
Ti1 O7 C1 O8 -7.5(4) 3_666 . . . ?
Ti1 O7 C1 C4 169.83(17) 3_666 . . . ?
Ti1 O2 C8 C18 -158.8(2) . . . . ?
Ti1 O2 C8 C2 78.4(3) . . . . ?
Ti3 Ti2 O5 C23 -61(4) . . . . ?
Ti3 Ti2 O3 C29 -104(8) . . . . ?
Ti3 O6 C20 C26 -114.0(3) . . . . ?
Ti3 O6 C20 C17 116.9(3) . . . . ?
Ti3 O11 C5 C3 93.9(5) . . . . ?
Ti3 O11 C5 C27 -61.8(8) . . . . ?
Ti2 Ti1 O13 Ti3 -58.21(17) 3_666 . . . ?
Ti2 Ti1 O2 C8 87.1(3) 3_666 . . . ?
Ti2 Ti3 O13 Ti1 -53.08(17) . . . . ?
Ti2 Ti3 O11 C5 93.7(4) . . . . ?
Ti2 O6 C20 C26 75.2(4) . . . . ?
Ti2 O6 C20 C17 -53.9(4) . . . . ?
Ti2 O8 C1 O7 4.1(4) . . . . ?
Ti2 O8 C1 C4 -173.24(16) . . . . ?
Ti2 O10 C12 C30 -79.0(3) . . . . ?
Ti2 O10 C12 C31 48.3(3) . . . . ?
Ti2 O5 C23 C25 -17(4) . . . . ?
Ti2 O5 C23 C13 150(3) . . . . ?
O1 Ti1 O13 Ti3 -19.84(18) 3_666 . . . ?
O1 Ti1 O2 C8 40.1(4) 3_666 . . . ?
O1 Ti3 O13 Ti1 -12.15(19) . . . . ?
O1 Ti3 O11 C5 50.2(5) . . . . ?
O1 Ti2 O3 C29 -18(11) . . . . ?
O4 Ti1 O13 Ti3 68.18(17) . . . . ?
O4 Ti1 O2 C8 -66.3(3) . . . . ?
O4 P004 O12 Ti2 -64.0(2) . . . . ?
O4 P004 O9 Ti3 50.52(18) . . . 3_666 ?
O6 Ti3 O13 Ti1 -91.03(17) . . . . ?
O6 Ti3 O11 C5 121.6(4) . . . . ?
O6 Ti2 O5 C23 -68(4) . . . . ?
O6 Ti2 O3 C29 -119(8) . . . . ?
O8 Ti2 O5 C23 21(4) . . . . ?
O8 Ti2 O3 C29 -32(8) . . . . ?
O8 C1 C4 C6 3.7(4) . . . . ?
O8 C1 C4 C10 -179.2(3) . . . . ?
O10 Ti1 O13 Ti3 -95.06(17) 3_666 . . . ?
O10 Ti1 O2 C8 106.5(3) 3_666 . . . ?
O10 Ti2 O5 C23 107(4) . . . . ?
O10 Ti2 O3 C29 52(8) . . . . ?
O12 Ti2 O5 C23 -159(4) . . . . ?
O12 Ti2 O3 C29 147(8) . . . . ?
O12 P004 O4 Ti1 90.05(16) . . . . ?
O12 P004 O9 Ti3 -78.56(16) . . . 3_666 ?
O13 Ti1 O2 C8 -161.6(3) . . . . ?
O13 Ti3 O11 C5 -138.1(4) . . . . ?
O7 Ti1 O2 C8 22.0(3) 3_666 . . . ?
O7 C1 C4 C6 -173.9(2) . . . . ?
O7 C1 C4 C10 3.2(4) . . . . ?
O2 Ti1 O13 Ti3 166.04(16) . . . . ?
O9 Ti3 O13 Ti1 79.61(17) 3_666 . . . ?
O9 Ti3 O11 C5 -36.2(4) 3_666 . . . ?
O9 P004 O4 Ti1 -38.52(19) . . . . ?
O9 P004 O12 Ti2 64.9(2) . . . . ?
O11 Ti3 O13 Ti1 173.62(15) . . . . ?
C1 C4 C6 C22 176.2(3) . . . . ?
C1 C4 C10 C16 -178.3(3) . . . . ?
C4 C6 C22 N1 -178.1(3) . . . . ?
C4 C6 C22 C14 2.7(5) . . . . ?
C4 C10 C16 C14 1.4(5) . . . . ?
N1 C24 C28 C9 6.3(5) . . . . ?
N1 C24 C28 C19 -172.5(3) . . . . ?
C6 C4 C10 C16 -1.2(4) . . . . ?
C10 C4 C6 C22 -0.9(4) . . . . ?
C16 C14 C22 N1 178.3(3) . . . . ?
C16 C14 C22 C6 -2.6(5) . . . . ?
C22 N1 C24 C28 -179.5(3) . . . . ?
C22 C14 C16 C10 0.5(5) . . . . ?
C24 N1 C22 C6 46.5(4) . . . . ?
C24 N1 C22 C14 -134.4(3) . . . . ?
C24 C28 C9 C21 -177.6(3) . . . . ?
C24 C28 C19 C11 178.1(3) . . . . ?
C28 C9 C21 N2 -0.8(6) . . . . ?
C28 C19 C11 N2 -0.4(6) . . . . ?
C9 C28 C19 C11 -0.7(5) . . . . ?
C19 C28 C9 C21 1.3(5) . . . . ?
C21 N2 C11 C19 0.8(6) . . . . ?
C11 N2 C21 C9 -0.2(6) . . . . ?
C15 C29 O3 Ti2 40(8) . . . . ?
C7 C29 O3 Ti2 -140(7) . . . . ?
